data_7704636
loop_
_publ_author_name
'Gianino, Jacqueline'
'Erickson, Alexander N.'
'Markovitz, Sean J.'
'Brown, Seth N.'

_publ_section_title
;
 High-valent osmium iminoxolene complexes.
;
_journal_issue 25
_journal_name_full 'Dalton transactions (Cambridge, England : 2003)'
_journal_page_first 8504
_journal_page_last 8515
_journal_paper_doi 10.1039/d0dt01735c
_journal_volume 49
_journal_year 2020
_chemical_formula_moiety 'C26 H37 N O4 Os'
_chemical_formula_sum 'C26 H37 N O4 Os'
_chemical_formula_weight 617.76
_chemical_name_common (^H^ap)OsO(pin)
_chemical_name_systematic Oxo(pinacolato)(2-(phenylimido)-4,6-di-tert-butylphenoxo)-osmium(VI)
_space_group_crystal_system monoclinic
_space_group_IT_number 14
_space_group_name_Hall '-P 2yn'
_space_group_name_H-M_alt 'P 1 21/n 1'
_atom_sites_solution_hydrogens difmap
_atom_sites_solution_primary heavy
_atom_sites_solution_secondary difmap
_audit_creation_method SHELXL-2013
_audit_update_record
;
2020-05-11 deposited with the CCDC.	2020-06-05 downloaded from the CCDC.
;
_cell_angle_alpha 90
_cell_angle_beta 96.6940(10)
_cell_angle_gamma 90
_cell_formula_units_Z 4
_cell_length_a 10.1408(4)
_cell_length_b 16.5112(6)
_cell_length_c 15.0329(5)
_cell_measurement_reflns_used 9992
_cell_measurement_temperature 120(2)
_cell_measurement_theta_max 30.54
_cell_measurement_theta_min 2.37
_cell_volume 2499.90(16)
_computing_cell_refinement 'Bruker SAINT'
_computing_data_collection 'Bruker APEX2'
_computing_data_reduction 'Bruker SAINT'
_computing_molecular_graphics 'Bruker SHELXTL'
_computing_publication_material 'Bruker SHELXTL'
_computing_structure_refinement 'SHELXL-2014 (Sheldrick 2014)'
_computing_structure_solution 'SHELXS-97 (Sheldrick 2008)'
_diffrn_ambient_temperature 120(2)
_diffrn_detector_area_resol_mean 8.33
_diffrn_measured_fraction_theta_full 1.000
_diffrn_measured_fraction_theta_max 0.940
_diffrn_measurement_device_type 'Bruker APEX-II'
_diffrn_measurement_method '\w and \f-scans'
_diffrn_radiation_type MoK\a
_diffrn_radiation_wavelength 0.71073
_diffrn_reflns_av_R_equivalents 0.0250
_diffrn_reflns_av_unetI/netI 0.0221
_diffrn_reflns_Laue_measured_fraction_full 1.000
_diffrn_reflns_Laue_measured_fraction_max 0.940
_diffrn_reflns_limit_h_max 13
_diffrn_reflns_limit_h_min -14
_diffrn_reflns_limit_k_max 22
_diffrn_reflns_limit_k_min -22
_diffrn_reflns_limit_l_max 21
_diffrn_reflns_limit_l_min -20
_diffrn_reflns_number 35684
_diffrn_reflns_point_group_measured_fraction_full 1.000
_diffrn_reflns_point_group_measured_fraction_max 0.940
_diffrn_reflns_theta_full 25.242
_diffrn_reflns_theta_max 30.613
_diffrn_reflns_theta_min 1.839
_diffrn_source 'fine-focus sealed tube'
_exptl_absorpt_coefficient_mu 5.132
_exptl_absorpt_correction_T_max 0.7461
_exptl_absorpt_correction_T_min 0.5578
_exptl_absorpt_correction_type multi-scan
_exptl_absorpt_process_details
;
 Krause, L., Herbst-Irmer, R., Sheldrick G.M. & Stalke D.,
 J. Appl. Cryst. 48 (2015) 3-10.
;
_exptl_crystal_colour black
_exptl_crystal_density_diffrn 1.641
_exptl_crystal_density_method 'not measured'
_exptl_crystal_description block
_exptl_crystal_F_000 1232
_exptl_crystal_recrystallization_method
'Crystals formed on vapor diffusion of acetonitrile into a solution of the compound in chloroform.'
_exptl_crystal_size_max 0.322
_exptl_crystal_size_mid 0.295
_exptl_crystal_size_min 0.120
_exptl_transmission_factor_max 0.7461
_exptl_transmission_factor_min 0.5578
_refine_diff_density_max 2.848
_refine_diff_density_min -0.626
_refine_diff_density_rms 0.097
_refine_ls_extinction_method none
_refine_ls_goodness_of_fit_ref 1.040
_refine_ls_hydrogen_treatment refall
_refine_ls_matrix_type full
_refine_ls_number_parameters 437
_refine_ls_number_reflns 7245
_refine_ls_number_restraints 0
_refine_ls_restrained_S_all 1.040
_refine_ls_R_factor_all 0.0242
_refine_ls_R_factor_gt 0.0195
_refine_ls_shift/su_max 0.006
_refine_ls_shift/su_mean 0.000
_refine_ls_structure_factor_coef Fsqd
_refine_ls_weighting_details 'w=1/[\s^2^(Fo^2^)+(0.0180P)^2^+2.4639P] where P=(Fo^2^+2Fc^2^)/3'
_refine_ls_weighting_scheme calc
_refine_ls_wR_factor_gt 0.0422
_refine_ls_wR_factor_ref 0.0436
_reflns_Friedel_coverage 0.000
_reflns_number_gt 6459
_reflns_number_total 7245
_reflns_threshold_expression 'I > 2\s(I)'
_cod_data_source_file d0dt01735c2.cif
_cod_data_source_block ospin
_cod_depositor_comments 'Adding full bibliography for 7704635--7704640.cif.'
_cod_original_sg_symbol_H-M 'P 21/n'
_cod_database_code 7704636
_shelx_space_group_comment
;
The symmetry employed for this shelxl refinement is uniquely defined
by the following loop, which should always be used as a source of
symmetry information in preference to the above space-group names.
They are only intended as comments.
;
_shelx_estimated_absorpt_t_min 0.289
_shelx_estimated_absorpt_t_max 0.578
_shelxl_version_number 2013-4

loop_
_space_group_symop_operation_xyz
'x, y, z'
'-x+1/2, y+1/2, -z+1/2'
'-x, -y, -z'
'x-1/2, -y-1/2, z-1/2'

loop_
_atom_site_label
_atom_site_type_symbol
_atom_site_fract_x
_atom_site_fract_y
_atom_site_fract_z
_atom_site_U_iso_or_equiv
_atom_site_adp_type
_atom_site_occupancy
_atom_site_site_symmetry_order
_atom_site_calc_flag
_atom_site_refinement_flags_posn
_atom_site_refinement_flags_adp
_atom_site_refinement_flags_occupancy
_atom_site_disorder_assembly
_atom_site_disorder_group
Os Os 0.79508(2) 0.74225(2) 0.58819(2) 0.01179(3) Uani 1 1 d . . . . .
O O 0.76196(15) 0.77966(10) 0.68731(11) 0.0203(3) Uani 1 1 d . . . . .
O1 O 0.83683(14) 0.62958(9) 0.61678(10) 0.0142(3) Uani 1 1 d . . . . .
O3 O 0.77021(14) 0.82695(9) 0.50287(10) 0.0153(3) Uani 1 1 d . . . . .
O4 O 0.65529(14) 0.69480(9) 0.51169(10) 0.0150(3) Uani 1 1 d . . . . .
N1 N 0.98051(17) 0.74498(10) 0.57967(12) 0.0127(3) Uani 1 1 d . . . . .
C1 C 0.6363(2) 0.82894(13) 0.45563(14) 0.0150(4) Uani 1 1 d . . . . .
C2 C 0.6072(2) 0.74004(13) 0.43169(14) 0.0150(4) Uani 1 1 d . . . . .
C3 C 0.6405(3) 0.88325(16) 0.37514(18) 0.0233(5) Uani 1 1 d . . . . .
C4 C 0.5443(2) 0.86390(15) 0.51854(18) 0.0210(5) Uani 1 1 d . . . . .
C5 C 0.6853(3) 0.71055(16) 0.35786(17) 0.0236(5) Uani 1 1 d . . . . .
C6 C 0.4616(2) 0.71999(16) 0.40940(18) 0.0212(5) Uani 1 1 d . . . . .
C11 C 0.96873(19) 0.61266(12) 0.63067(14) 0.0120(4) Uani 1 1 d . . . . .
C12 C 1.05165(19) 0.67516(12) 0.61116(13) 0.0117(4) Uani 1 1 d . . . . .
C13 C 1.18859(19) 0.66735(12) 0.62383(13) 0.0116(4) Uani 1 1 d . . . . .
C14 C 1.24349(19) 0.59481(12) 0.65585(13) 0.0111(4) Uani 1 1 d . . . . .
C15 C 1.15784(19) 0.53149(12) 0.67188(13) 0.0118(4) Uani 1 1 d . . . . .
C16 C 1.01992(19) 0.53766(12) 0.66077(13) 0.0114(4) Uani 1 1 d . . . . .
C17 C 0.9284(2) 0.46830(12) 0.68037(15) 0.0137(4) Uani 1 1 d . . . . .
C18 C 1.39401(19) 0.58277(13) 0.67017(14) 0.0133(4) Uani 1 1 d . . . . .
C21 C 1.04868(19) 0.80700(12) 0.53642(14) 0.0129(4) Uani 1 1 d . . . . .
C22 C 1.1004(2) 0.79032(14) 0.45757(15) 0.0175(4) Uani 1 1 d . . . . .
C23 C 1.1652(2) 0.85013(15) 0.41576(16) 0.0204(5) Uani 1 1 d . . . . .
C24 C 1.1782(2) 0.92646(15) 0.45273(17) 0.0220(5) Uani 1 1 d . . . . .
C25 C 1.1261(3) 0.94287(15) 0.53110(18) 0.0268(5) Uani 1 1 d . . . . .
C26 C 1.0607(2) 0.88301(14) 0.57317(17) 0.0215(5) Uani 1 1 d . . . . .
C171 C 1.0059(2) 0.39346(14) 0.71562(19) 0.0220(5) Uani 1 1 d . . . . .
C172 C 0.8400(2) 0.49372(15) 0.75139(17) 0.0194(4) Uani 1 1 d . . . . .
C173 C 0.8419(2) 0.44516(15) 0.59384(17) 0.0219(5) Uani 1 1 d . . . . .
C181 C 1.4381(2) 0.54257(17) 0.58749(17) 0.0222(5) Uani 1 1 d . . . . .
C182 C 1.4351(2) 0.52875(16) 0.75088(17) 0.0215(5) Uani 1 1 d . . . . .
C183 C 1.4672(2) 0.66315(15) 0.68637(18) 0.0204(5) Uani 1 1 d . . . . .
H13 H 1.237(2) 0.7105(15) 0.6122(15) 0.009(5) Uiso 1 1 d . . . . .
H15 H 1.193(2) 0.4817(14) 0.6908(15) 0.007(5) Uiso 1 1 d . . . . .
H17A H 0.946(3) 0.3512(17) 0.7273(18) 0.027(7) Uiso 1 1 d . . . . .
H17B H 1.060(3) 0.3717(17) 0.6715(19) 0.026(7) Uiso 1 1 d . . . . .
H17C H 1.061(3) 0.4022(16) 0.7676(18) 0.018(7) Uiso 1 1 d . . . . .
H17D H 0.790(3) 0.5374(16) 0.7317(17) 0.020(7) Uiso 1 1 d . . . . .
H17E H 0.892(2) 0.5075(15) 0.8054(18) 0.017(6) Uiso 1 1 d . . . . .
H17F H 0.782(2) 0.4521(14) 0.7608(15) 0.009(6) Uiso 1 1 d . . . . .
H17G H 0.787(3) 0.4020(18) 0.6039(18) 0.024(7) Uiso 1 1 d . . . . .
H17H H 0.792(3) 0.4910(19) 0.5693(19) 0.029(8) Uiso 1 1 d . . . . .
H17I H 0.897(3) 0.4292(17) 0.5509(19) 0.026(7) Uiso 1 1 d . . . . .
H18A H 1.525(3) 0.5346(18) 0.596(2) 0.034(8) Uiso 1 1 d . . . . .
H18B H 1.419(3) 0.5744(18) 0.539(2) 0.029(8) Uiso 1 1 d . . . . .
H18C H 1.399(3) 0.4902(17) 0.5772(18) 0.022(7) Uiso 1 1 d . . . . .
H18D H 1.408(3) 0.5548(18) 0.807(2) 0.033(8) Uiso 1 1 d . . . . .
H18E H 1.524(3) 0.5266(16) 0.7600(17) 0.021(7) Uiso 1 1 d . . . . .
H18F H 1.398(3) 0.4784(17) 0.7474(18) 0.024(7) Uiso 1 1 d . . . . .
H18G H 1.560(3) 0.6540(15) 0.6988(17) 0.019(6) Uiso 1 1 d . . . . .
H18H H 1.435(3) 0.6916(18) 0.736(2) 0.031(8) Uiso 1 1 d . . . . .
H18I H 1.456(2) 0.6980(17) 0.6341(18) 0.021(7) Uiso 1 1 d . . . . .
H22 H 1.095(3) 0.7398(16) 0.4332(19) 0.023(7) Uiso 1 1 d . . . . .
H23 H 1.195(3) 0.8382(16) 0.3603(18) 0.022(7) Uiso 1 1 d . . . . .
H24 H 1.223(3) 0.9677(18) 0.4273(18) 0.026(7) Uiso 1 1 d . . . . .
H25 H 1.135(3) 0.9946(18) 0.5574(18) 0.027(7) Uiso 1 1 d . . . . .
H26 H 1.026(3) 0.8946(17) 0.6239(19) 0.027(7) Uiso 1 1 d . . . . .
H3A H 0.648(3) 0.9364(17) 0.3945(17) 0.020(7) Uiso 1 1 d . . . . .
H3B H 0.562(3) 0.8814(18) 0.3394(19) 0.032(8) Uiso 1 1 d . . . . .
H3C H 0.712(3) 0.8692(16) 0.3404(18) 0.022(7) Uiso 1 1 d . . . . .
H4A H 0.576(3) 0.9126(18) 0.5431(18) 0.026(7) Uiso 1 1 d . . . . .
H4B H 0.532(3) 0.8286(16) 0.5677(18) 0.021(7) Uiso 1 1 d . . . . .
H4C H 0.466(3) 0.8723(17) 0.4902(19) 0.028(8) Uiso 1 1 d . . . . .
H5A H 0.683(3) 0.6516(19) 0.3549(19) 0.032(8) Uiso 1 1 d . . . . .
H5B H 0.647(3) 0.7334(17) 0.297(2) 0.030(8) Uiso 1 1 d . . . . .
H5C H 0.778(3) 0.7230(19) 0.367(2) 0.034(8) Uiso 1 1 d . . . . .
H6A H 0.454(3) 0.6650(18) 0.3955(18) 0.025(7) Uiso 1 1 d . . . . .
H6B H 0.424(3) 0.7483(17) 0.357(2) 0.033(9) Uiso 1 1 d . . . . .
H6C H 0.415(3) 0.7309(17) 0.457(2) 0.025(7) Uiso 1 1 d . . . . .

loop_
_atom_site_aniso_label
_atom_site_aniso_U_11
_atom_site_aniso_U_22
_atom_site_aniso_U_33
_atom_site_aniso_U_23
_atom_site_aniso_U_13
_atom_site_aniso_U_12
Os 0.00858(4) 0.01247(4) 0.01429(4) 0.00150(3) 0.00117(3) 0.00114(3)
O 0.0181(8) 0.0228(8) 0.0200(8) -0.0018(6) 0.0031(6) 0.0029(6)
O1 0.0080(6) 0.0138(7) 0.0207(8) 0.0050(6) 0.0005(6) 0.0018(5)
O3 0.0114(7) 0.0136(7) 0.0204(8) 0.0033(6) -0.0006(6) 0.0009(5)
O4 0.0103(7) 0.0164(7) 0.0176(8) 0.0042(6) -0.0011(6) -0.0012(5)
N1 0.0099(8) 0.0114(8) 0.0168(9) 0.0020(6) 0.0012(6) 0.0001(6)
C1 0.0110(9) 0.0165(10) 0.0169(10) 0.0033(8) -0.0006(8) 0.0015(7)
C2 0.0124(9) 0.0166(10) 0.0154(10) 0.0038(8) -0.0001(7) 0.0003(7)
C3 0.0222(12) 0.0221(12) 0.0245(13) 0.0098(10) -0.0024(10) -0.0012(9)
C4 0.0150(11) 0.0214(12) 0.0263(13) -0.0020(9) 0.0015(9) 0.0063(9)
C5 0.0241(12) 0.0249(13) 0.0227(13) -0.0015(10) 0.0063(10) 0.0018(10)
C6 0.0150(10) 0.0234(12) 0.0239(12) 0.0048(10) -0.0032(9) -0.0020(9)
C11 0.0073(8) 0.0171(10) 0.0115(9) 0.0000(7) 0.0004(7) 0.0005(7)
C12 0.0120(9) 0.0117(9) 0.0115(9) 0.0008(7) 0.0009(7) 0.0011(7)
C13 0.0095(9) 0.0130(9) 0.0121(10) 0.0003(7) 0.0004(7) -0.0024(7)
C14 0.0089(9) 0.0160(10) 0.0082(9) -0.0008(7) 0.0005(7) 0.0001(7)
C15 0.0110(9) 0.0129(10) 0.0112(9) 0.0005(7) 0.0004(7) 0.0021(7)
C16 0.0111(9) 0.0122(9) 0.0109(9) -0.0013(7) 0.0014(7) 0.0002(7)
C17 0.0104(9) 0.0109(9) 0.0198(11) 0.0001(8) 0.0016(8) -0.0007(7)
C18 0.0085(9) 0.0174(10) 0.0138(10) 0.0020(7) 0.0000(7) 0.0007(7)
C21 0.0091(9) 0.0146(10) 0.0145(10) 0.0038(7) -0.0011(7) -0.0004(7)
C22 0.0170(10) 0.0158(11) 0.0198(11) -0.0004(8) 0.0025(8) 0.0012(8)
C23 0.0170(10) 0.0261(12) 0.0186(12) 0.0043(9) 0.0036(9) 0.0021(9)
C24 0.0164(11) 0.0220(12) 0.0279(13) 0.0098(9) 0.0031(9) -0.0033(9)
C25 0.0303(13) 0.0176(12) 0.0330(14) -0.0031(10) 0.0064(11) -0.0075(10)
C26 0.0254(12) 0.0196(11) 0.0204(12) -0.0037(9) 0.0059(9) -0.0030(9)
C171 0.0167(11) 0.0126(11) 0.0365(15) 0.0054(9) 0.0028(10) 0.0007(8)
C172 0.0160(10) 0.0192(11) 0.0243(12) 0.0012(9) 0.0076(9) -0.0024(9)
C173 0.0200(11) 0.0175(11) 0.0274(13) -0.0044(9) -0.0008(10) -0.0053(9)
C181 0.0137(11) 0.0320(14) 0.0214(12) -0.0040(10) 0.0042(9) 0.0044(9)
C182 0.0105(10) 0.0294(13) 0.0236(13) 0.0106(10) -0.0022(9) 0.0001(9)
C183 0.0106(10) 0.0225(12) 0.0274(13) 0.0011(10) -0.0012(9) -0.0029(8)

loop_
_atom_type_symbol
_atom_type_description
_atom_type_scat_dispersion_real
_atom_type_scat_dispersion_imag
_atom_type_scat_source
C C 0.0033 0.0016 'International Tables Vol C Tables 4.2.6.8 and 6.1.1.4'
H H 0.0000 0.0000 'International Tables Vol C Tables 4.2.6.8 and 6.1.1.4'
N N 0.0061 0.0033 'International Tables Vol C Tables 4.2.6.8 and 6.1.1.4'
O O 0.0106 0.0060 'International Tables Vol C Tables 4.2.6.8 and 6.1.1.4'
Os Os -1.2165 7.6030 'International Tables Vol C Tables 4.2.6.8 and 6.1.1.4'

loop_
_geom_angle_atom_site_label_1
_geom_angle_atom_site_label_2
_geom_angle_atom_site_label_3
_geom_angle
_geom_angle_site_symmetry_1
_geom_angle_site_symmetry_3
_geom_angle_publ_flag
O Os O4 118.59(7) . . ?
O Os O3 107.70(7) . . ?
O4 Os O3 82.11(6) . . ?
O Os N1 110.63(8) . . ?
O4 Os N1 130.34(7) . . ?
O3 Os N1 89.51(7) . . ?
O Os O1 102.49(7) . . ?
O4 Os O1 82.32(6) . . ?
O3 Os O1 149.78(7) . . ?
N1 Os O1 81.14(6) . . ?
C11 O1 Os 114.56(12) . . ?
C1 O3 Os 112.92(12) . . ?
C2 O4 Os 116.56(12) . . ?
C12 N1 C21 118.74(16) . . ?
C12 N1 Os 115.40(13) . . ?
C21 N1 Os 125.52(13) . . ?
O3 C1 C3 106.98(17) . . ?
O3 C1 C4 108.10(18) . . ?
C3 C1 C4 110.49(19) . . ?
O3 C1 C2 103.65(16) . . ?
C3 C1 C2 113.78(19) . . ?
C4 C1 C2 113.26(18) . . ?
O4 C2 C6 107.22(17) . . ?
O4 C2 C5 106.71(18) . . ?
C6 C2 C5 110.3(2) . . ?
O4 C2 C1 105.16(16) . . ?
C6 C2 C1 114.73(18) . . ?
C5 C2 C1 112.12(18) . . ?
C1 C3 H3A 108.7(16) . . ?
C1 C3 H3B 110.5(18) . . ?
H3A C3 H3B 105(2) . . ?
C1 C3 H3C 112.5(16) . . ?
H3A C3 H3C 111(2) . . ?
H3B C3 H3C 109(2) . . ?
C1 C4 H4A 111.4(17) . . ?
C1 C4 H4B 113.1(16) . . ?
H4A C4 H4B 107(2) . . ?
C1 C4 H4C 110.4(19) . . ?
H4A C4 H4C 108(2) . . ?
H4B C4 H4C 106(2) . . ?
C2 C5 H5A 109.9(17) . . ?
C2 C5 H5B 111.2(17) . . ?
H5A C5 H5B 109(2) . . ?
C2 C5 H5C 114.8(18) . . ?
H5A C5 H5C 104(2) . . ?
H5B C5 H5C 108(2) . . ?
C2 C6 H6A 108.2(17) . . ?
C2 C6 H6B 111.0(19) . . ?
H6A C6 H6B 106(2) . . ?
C2 C6 H6C 111.3(18) . . ?
H6A C6 H6C 109(2) . . ?
H6B C6 H6C 111(3) . . ?
O1 C11 C12 115.20(18) . . ?
O1 C11 C16 123.63(18) . . ?
C12 C11 C16 121.16(18) . . ?
C11 C12 C13 121.71(18) . . ?
C11 C12 N1 112.36(17) . . ?
C13 C12 N1 125.92(18) . . ?
C14 C13 C12 118.99(18) . . ?
C14 C13 H13 123.3(15) . . ?
C12 C13 H13 117.6(15) . . ?
C13 C14 C15 118.33(18) . . ?
C13 C14 C18 121.07(18) . . ?
C15 C14 C18 120.56(18) . . ?
C16 C15 C14 124.06(19) . . ?
C16 C15 H15 116.4(14) . . ?
C14 C15 H15 119.5(14) . . ?
C15 C16 C11 115.69(18) . . ?
C15 C16 C17 123.19(18) . . ?
C11 C16 C17 121.12(17) . . ?
C16 C17 C171 112.03(17) . . ?
C16 C17 C173 108.96(18) . . ?
C171 C17 C173 108.30(19) . . ?
C16 C17 C172 110.38(17) . . ?
C171 C17 C172 107.43(19) . . ?
C173 C17 C172 109.71(18) . . ?
C181 C18 C182 108.4(2) . . ?
C181 C18 C183 109.02(19) . . ?
C182 C18 C183 107.40(19) . . ?
C181 C18 C14 108.98(17) . . ?
C182 C18 C14 111.33(17) . . ?
C183 C18 C14 111.61(17) . . ?
C26 C21 C22 120.3(2) . . ?
C26 C21 N1 119.75(19) . . ?
C22 C21 N1 119.95(19) . . ?
C23 C22 C21 119.9(2) . . ?
C23 C22 H22 119.0(18) . . ?
C21 C22 H22 121.1(18) . . ?
C22 C23 C24 120.0(2) . . ?
C22 C23 H23 118.3(16) . . ?
C24 C23 H23 121.6(16) . . ?
C25 C24 C23 119.9(2) . . ?
C25 C24 H24 117.7(18) . . ?
C23 C24 H24 122.4(18) . . ?
C24 C25 C26 120.3(2) . . ?
C24 C25 H25 120.9(17) . . ?
C26 C25 H25 118.8(17) . . ?
C21 C26 C25 119.6(2) . . ?
C21 C26 H26 120.8(18) . . ?
C25 C26 H26 119.5(18) . . ?
C17 C171 H17A 110.0(17) . . ?
C17 C171 H17B 111.6(16) . . ?
H17A C171 H17B 106(2) . . ?
C17 C171 H17C 114.1(16) . . ?
H17A C171 H17C 107(2) . . ?
H17B C171 H17C 108(2) . . ?
C17 C172 H17D 110.0(16) . . ?
C17 C172 H17E 110.5(15) . . ?
H17D C172 H17E 109(2) . . ?
C17 C172 H17F 109.7(15) . . ?
H17D C172 H17F 107(2) . . ?
H17E C172 H17F 111(2) . . ?
C17 C173 H17G 110.5(17) . . ?
C17 C173 H17H 110.8(17) . . ?
H17G C173 H17H 111(2) . . ?
C17 C173 H17I 109.2(17) . . ?
H17G C173 H17I 108(2) . . ?
H17H C173 H17I 107(2) . . ?
C18 C181 H18A 109.1(19) . . ?
C18 C181 H18B 110.3(19) . . ?
H18A C181 H18B 109(3) . . ?
C18 C181 H18C 112.0(16) . . ?
H18A C181 H18C 106(2) . . ?
H18B C181 H18C 111(2) . . ?
C18 C182 H18D 109.9(17) . . ?
C18 C182 H18E 108.7(17) . . ?
H18D C182 H18E 105(2) . . ?
C18 C182 H18F 114.5(17) . . ?
H18D C182 H18F 106(2) . . ?
H18E C182 H18F 112(2) . . ?
C18 C183 H18G 110.2(15) . . ?
C18 C183 H18H 110.2(17) . . ?
H18G C183 H18H 110(2) . . ?
C18 C183 H18I 112.1(16) . . ?
H18G C183 H18I 106(2) . . ?
H18H C183 H18I 108(2) . . ?

loop_
_geom_bond_atom_site_label_1
_geom_bond_atom_site_label_2
_geom_bond_distance
_geom_bond_site_symmetry_2
_geom_bond_publ_flag
Os O 1.6825(16) . ?
Os O4 1.8884(14) . ?
Os O3 1.8945(14) . ?
Os N1 1.9002(17) . ?
Os O1 1.9448(14) . ?
O1 C11 1.359(2) . ?
O3 C1 1.457(2) . ?
O4 C2 1.451(2) . ?
N1 C12 1.412(2) . ?
N1 C21 1.433(3) . ?
C1 C3 1.511(3) . ?
C1 C4 1.518(3) . ?
C1 C2 1.532(3) . ?
C2 C6 1.513(3) . ?
C2 C5 1.517(3) . ?
C3 H3A 0.92(3) . ?
C3 H3B 0.91(3) . ?
C3 H3C 0.97(3) . ?
C4 H4A 0.93(3) . ?
C4 H4B 0.96(3) . ?
C4 H4C 0.87(3) . ?
C5 H5A 0.97(3) . ?
C5 H5B 1.02(3) . ?
C5 H5C 0.96(3) . ?
C6 H6A 0.93(3) . ?
C6 H6B 0.95(3) . ?
C6 H6C 0.92(3) . ?
C11 C12 1.384(3) . ?
C11 C16 1.397(3) . ?
C12 C13 1.386(3) . ?
C13 C14 1.383(3) . ?
C13 H13 0.90(2) . ?
C14 C15 1.398(3) . ?
C14 C18 1.529(3) . ?
C15 C16 1.393(3) . ?
C15 H15 0.93(2) . ?
C16 C17 1.524(3) . ?
C17 C171 1.526(3) . ?
C17 C173 1.530(3) . ?
C17 C172 1.530(3) . ?
C18 C181 1.522(3) . ?
C18 C182 1.524(3) . ?
C18 C183 1.526(3) . ?
C21 C26 1.371(3) . ?
C21 C22 1.379(3) . ?
C22 C23 1.378(3) . ?
C22 H22 0.91(3) . ?
C23 C24 1.377(3) . ?
C23 H23 0.94(3) . ?
C24 C25 1.374(4) . ?
C24 H24 0.92(3) . ?
C25 C26 1.383(3) . ?
C25 H25 0.94(3) . ?
C26 H26 0.90(3) . ?
C171 H17A 0.95(3) . ?
C171 H17B 0.97(3) . ?
C171 H17C 0.92(3) . ?
C172 H17D 0.91(3) . ?
C172 H17E 0.94(3) . ?
C172 H17F 0.93(2) . ?
C173 H17G 0.93(3) . ?
C173 H17H 0.96(3) . ?
C173 H17I 0.94(3) . ?
C181 H18A 0.89(3) . ?
C181 H18B 0.90(3) . ?
C181 H18C 0.95(3) . ?
C182 H18D 1.02(3) . ?
C182 H18E 0.90(3) . ?
C182 H18F 0.91(3) . ?
C183 H18G 0.95(3) . ?
C183 H18H 0.97(3) . ?
C183 H18I 0.97(3) . ?
